data_4334469
loop_
_publ_author_name
'Francys E. Fern\'andez'
'M. Carmen Puerta'
'Pedro Valerga'

_publ_contact_author_address
;
Departamento de CMIM y Qu\'imica Inorg\'anica
Universidad de C\'adiz
Facultad de Ciencias
Campus Universitario del R\'io San Pedro
11510. Puerto Real. SPAIN.
;
_publ_contact_author_email pedro.valerga@uca.es
_publ_contact_author_fax '34 (956) 016288'
_publ_contact_author_name 'Pedro Valerga'
_publ_contact_author_phone '34 (956) 016340'
_publ_section_title
;
 Picolyl-NHC Hydrotris(pyrazolyl)borate Ruthenium(II) Complexes:
 Synthesis, Characterization, and Reactivity with Small Molecules
;
_journal_name_full 'Inorganic Chemistry'
_journal_page_first 4396
_journal_page_last 4410
_journal_paper_doi 10.1021/ic302553z
_journal_volume 52
_journal_year 2013
_chemical_formula_moiety 'C32 H12 B F24, C23 H29 B N9 Ru'
_chemical_formula_sum 'C55 H41 B2 F24 N9 Ru'
_chemical_formula_weight 1406.66
_chemical_name_systematic
;(\h^2^ ethylene)-{\k^2^ <i>C</i>,<i>N</i>-3-isopropyl-1-(pyrid-2-ylmethyl)-
2,3-dihydro-imidazole-2-ylidene}-{\k^3^ <i>N</i>,<i>N</i>',<i>N</i>''-
<i>tris</i>(pirazolyl)borate}- ruthenium(II)
<i>tetrakis</i>{3,5-<i>bis</i>(trifluoromethyl)phenyl}borate
;
_space_group_IT_number 145
_symmetry_cell_setting trigonal
_symmetry_Int_Tables_number 145
_symmetry_space_group_name_Hall 'P 32'
_symmetry_space_group_name_H-M 'P 32'
_atom_sites_solution_hydrogens geom
_atom_sites_solution_primary direct
_atom_sites_solution_secondary difmap
_audit_creation_method SHELXL-97
_cell_angle_alpha 90.00
_cell_angle_beta 90.00
_cell_angle_gamma 120.00
_cell_formula_units_Z 3
_cell_length_a 12.5844(18)
_cell_length_b 12.5844(18)
_cell_length_c 31.621(6)
_cell_measurement_reflns_used 6432
_cell_measurement_temperature 100(2)
_cell_measurement_theta_max 24.893
_cell_measurement_theta_min 2.268
_cell_volume 4336.8(12)
_computing_cell_refinement 'SAINT (Bruker, 2001)'
_computing_data_collection 'SMART (Bruker, 2001)'
_computing_data_reduction 'SAINT (Bruker, 2001)'
_computing_molecular_graphics 'ORTEP-3 vers. 1.08 (Farrugia, 2005)'
_computing_publication_material 'SHELXTL (Sheldrick, 2001)'
_computing_structure_refinement 'SHELXTL (Sheldrick, 2001)'
_computing_structure_solution 'SHELXTL (Sheldrick, 2001)'
_diffrn_ambient_temperature 100(2)
_diffrn_measured_fraction_theta_full 0.997
_diffrn_measured_fraction_theta_max 0.997
_diffrn_measurement_device_type 'Bruker SMART APEX CCD area detector'
_diffrn_measurement_method '1700 omega scan frames, 0.3 deg, 10 sec'
_diffrn_radiation_monochromator graphite
_diffrn_radiation_probe x-ray
_diffrn_radiation_type MoK\a
_diffrn_radiation_wavelength 0.71073
_diffrn_reflns_av_R_equivalents 0.0367
_diffrn_reflns_av_sigmaI/netI 0.0381
_diffrn_reflns_limit_h_max 14
_diffrn_reflns_limit_h_min -14
_diffrn_reflns_limit_k_max 14
_diffrn_reflns_limit_k_min -14
_diffrn_reflns_limit_l_max 34
_diffrn_reflns_limit_l_min -37
_diffrn_reflns_number 29558
_diffrn_reflns_theta_full 25.04
_diffrn_reflns_theta_max 25.04
_diffrn_reflns_theta_min 1.98
_diffrn_source 'fine-focus sealed tube'
_diffrn_source_type 'Bruker SMART APEX'
_diffrn_standards_decay_% -0.0010
_diffrn_standards_number 0
_exptl_absorpt_coefficient_mu 0.396
_exptl_absorpt_correction_T_max 1.000
_exptl_absorpt_correction_T_min 0.944
_exptl_absorpt_correction_type multi-scan
_exptl_absorpt_process_details '(SADABS; Sheldrick, 2004)'
_exptl_crystal_colour orange
_exptl_crystal_density_diffrn 1.616
_exptl_crystal_description block
_exptl_crystal_F_000 2112
_exptl_crystal_size_max 0.38
_exptl_crystal_size_mid 0.34
_exptl_crystal_size_min 0.29
_refine_diff_density_max 0.628
_refine_diff_density_min -0.394
_refine_diff_density_rms 0.063
_refine_ls_abs_structure_details 'Flack H D (1983), Acta Cryst. A39, 876-881'
_refine_ls_abs_structure_Flack -0.014(16)
_refine_ls_extinction_method none
_refine_ls_goodness_of_fit_ref 1.026
_refine_ls_hydrogen_treatment constr
_refine_ls_matrix_type full
_refine_ls_number_parameters 822
_refine_ls_number_reflns 9838
_refine_ls_number_restraints 1
_refine_ls_restrained_S_all 1.026
_refine_ls_R_factor_all 0.0383
_refine_ls_R_factor_gt 0.0357
_refine_ls_shift/su_max 0.001
_refine_ls_shift/su_mean 0.000
_refine_ls_structure_factor_coef Fsqd
_refine_ls_weighting_details 'calc w=1/[\s^2^(Fo^2^)+(0.0581P)^2^+1.2606P] where P=(Fo^2^+2Fc^2^)/3'
_refine_ls_weighting_scheme calc
_refine_ls_wR_factor_gt 0.0885
_refine_ls_wR_factor_ref 0.0899
_reflns_number_gt 9428
_reflns_number_total 9838
_reflns_threshold_expression >2sigma(I)
_cod_data_source_file ic302553z_si_002_7.cif
_cod_data_source_block pv1203
_cod_database_code 4334469

loop_
_symmetry_equiv_pos_as_xyz
'x, y, z'
'-y, x-y, z+2/3'
'-x+y, -x, z+1/3'

loop_
_atom_site_label
_atom_site_type_symbol
_atom_site_fract_x
_atom_site_fract_y
_atom_site_fract_z
_atom_site_U_iso_or_equiv
_atom_site_adp_type
_atom_site_occupancy
_atom_site_symmetry_multiplicity
_atom_site_calc_flag
_atom_site_refinement_flags
Ru1 Ru 0.69619(2) 0.60275(2) 0.181188(8) 0.02373(8) Uani 1 1 d .
N1 N 0.5727(3) 0.4682(3) 0.22314(10) 0.0293(7) Uani 1 1 d .
N2 N 0.4754(3) 0.3667(3) 0.20665(10) 0.0308(7) Uani 1 1 d .
N3 N 0.6889(3) 0.4490(3) 0.14852(10) 0.0297(7) Uani 1 1 d .
N4 N 0.5783(3) 0.3467(3) 0.14203(9) 0.0292(6) Uani 1 1 d .
N5 N 0.5436(2) 0.5648(2) 0.14542(9) 0.0223(6) Uani 1 1 d .
N6 N 0.4521(2) 0.4479(3) 0.13745(9) 0.0276(6) Uani 1 1 d .
N7 N 0.7804(3) 0.8652(3) 0.19915(10) 0.0345(7) Uani 1 1 d .
N8 N 0.5978(3) 0.7620(3) 0.22320(10) 0.0339(7) Uani 1 1 d .
N9 N 0.7991(3) 0.7219(3) 0.13166(9) 0.0267(6) Uani 1 1 d .
C1 C 0.8769(3) 0.6262(4) 0.20083(13) 0.0389(9) Uani 1 1 d .
H1A H 0.8826 0.5507 0.2021 0.047 Uiso 1 1 calc R
H1B H 0.9506 0.6970 0.1885 0.047 Uiso 1 1 calc R
C2 C 0.8275(4) 0.6500(4) 0.23477(14) 0.0449(10) Uani 1 1 d .
H2A H 0.8690 0.7363 0.2445 0.054 Uiso 1 1 calc R
H2B H 0.8011 0.5899 0.2582 0.054 Uiso 1 1 calc R
C3 C 0.4020(4) 0.2967(4) 0.23796(15) 0.0410(10) Uani 1 1 d .
H3 H 0.3277 0.2210 0.2345 0.049 Uiso 1 1 calc R
C4 C 0.4518(4) 0.3526(4) 0.27569(14) 0.0452(11) Uani 1 1 d .
H4 H 0.4204 0.3241 0.3032 0.054 Uiso 1 1 calc R
C5 C 0.5564(4) 0.4581(4) 0.26514(12) 0.0370(9) Uani 1 1 d .
H5 H 0.6107 0.5168 0.2850 0.044 Uiso 1 1 calc R
C6 C 0.5904(4) 0.2644(4) 0.11826(14) 0.0418(9) Uani 1 1 d .
H6 H 0.5264 0.1860 0.1096 0.050 Uiso 1 1 calc R
C7 C 0.7133(4) 0.3160(4) 0.10897(16) 0.0512(12) Uani 1 1 d .
H7 H 0.7508 0.2805 0.0926 0.061 Uiso 1 1 calc R
C8 C 0.7712(4) 0.4297(4) 0.12819(14) 0.0402(9) Uani 1 1 d .
H8 H 0.8569 0.4861 0.1272 0.048 Uiso 1 1 calc R
C9 C 0.3709(3) 0.4473(3) 0.11032(12) 0.0344(8) Uani 1 1 d .
H9 H 0.2998 0.3763 0.1002 0.041 Uiso 1 1 calc R
C10 C 0.4069(3) 0.5665(4) 0.09922(13) 0.0353(8) Uani 1 1 d .
H10 H 0.3674 0.5944 0.0803 0.042 Uiso 1 1 calc R
C11 C 0.5144(3) 0.6368(3) 0.12212(12) 0.0314(8) Uani 1 1 d .
H11 H 0.5611 0.7238 0.1215 0.038 Uiso 1 1 calc R
C12 C 0.6876(3) 0.7489(3) 0.20481(12) 0.0287(8) Uani 1 1 d .
C13 C 0.7498(4) 0.9504(4) 0.21368(14) 0.0440(10) Uani 1 1 d .
H13 H 0.7999 1.0372 0.2131 0.053 Uiso 1 1 calc R
C14 C 0.6364(4) 0.8862(3) 0.22862(15) 0.0450(10) Uani 1 1 d .
H14 H 0.5898 0.9189 0.2408 0.054 Uiso 1 1 calc R
C15 C 0.4761(3) 0.6650(3) 0.23671(12) 0.0336(8) Uani 1 1 d .
H15 H 0.4667 0.5844 0.2279 0.040 Uiso 1 1 calc R
C16 C 0.4644(4) 0.6642(4) 0.28494(14) 0.0446(10) Uani 1 1 d .
H16A H 0.5351 0.6642 0.2979 0.067 Uiso 1 1 calc R
H16B H 0.3887 0.5906 0.2937 0.067 Uiso 1 1 calc R
H16C H 0.4619 0.7374 0.2940 0.067 Uiso 1 1 calc R
C17 C 0.3757(4) 0.6791(4) 0.21507(15) 0.0466(10) Uani 1 1 d .
H17A H 0.3790 0.7545 0.2250 0.070 Uiso 1 1 calc R
H17B H 0.2955 0.6084 0.2219 0.070 Uiso 1 1 calc R
H17C H 0.3881 0.6834 0.1844 0.070 Uiso 1 1 calc R
C18 C 0.8979(3) 0.8981(4) 0.17915(12) 0.0361(9) Uani 1 1 d .
H18A H 0.9427 0.8691 0.1971 0.043 Uiso 1 1 calc R
H18B H 0.9482 0.9885 0.1770 0.043 Uiso 1 1 calc R
C19 C 0.8811(3) 0.8430(3) 0.13572(12) 0.0293(8) Uani 1 1 d .
C20 C 0.9504(3) 0.9144(3) 0.10245(14) 0.0364(9) Uani 1 1 d .
H20 H 1.0090 0.9986 0.1067 0.044 Uiso 1 1 calc R
C21 C 0.9340(3) 0.8627(3) 0.06267(12) 0.0343(8) Uani 1 1 d .
H21 H 0.9824 0.9100 0.0394 0.041 Uiso 1 1 calc R
C22 C 0.8467(3) 0.7419(3) 0.05746(12) 0.0317(8) Uani 1 1 d .
H22 H 0.8315 0.7046 0.0303 0.038 Uiso 1 1 calc R
C23 C 0.7812(3) 0.6751(3) 0.09227(11) 0.0296(8) Uani 1 1 d .
H23 H 0.7202 0.5916 0.0883 0.036 Uiso 1 1 calc R
B1 B 0.4615(4) 0.3417(3) 0.15896(15) 0.0322(9) Uani 1 1 d .
H1 H 0.3873 0.2605 0.1527 0.039 Uiso 1 1 calc R
F1 F 0.2228(2) 0.80881(19) 0.18109(7) 0.0479(6) Uani 1 1 d .
F2 F 0.2101(3) 0.9688(2) 0.17062(9) 0.0570(7) Uani 1 1 d .
F3 F 0.3647(2) 0.9593(3) 0.14704(8) 0.0605(8) Uani 1 1 d .
F4 F 0.6932(2) 1.2898(3) 0.29541(9) 0.0686(9) Uani 1 1 d .
F5 F 0.7001(2) 1.2923(3) 0.22995(10) 0.0708(9) Uani 1 1 d .
F6 F 0.7367(2) 1.1694(2) 0.26350(12) 0.0753(10) Uani 1 1 d .
F7 F 0.65672(19) 0.9017(2) 0.43539(7) 0.0423(5) Uani 1 1 d .
F8 F 0.6281(2) 0.8968(2) 0.36837(7) 0.0421(5) Uani 1 1 d .
F9 F 0.5219(2) 0.7350(2) 0.40561(10) 0.0569(7) Uani 1 1 d .
F10 F 0.3811(3) 0.9482(4) 0.53132(10) 0.0830(12) Uani 1 1 d .
F11 F 0.2007(3) 0.8483(3) 0.51118(10) 0.0981(14) Uani 1 1 d .
F12 F 0.2942(4) 1.0393(3) 0.50582(9) 0.0916(13) Uani 1 1 d .
F13 F 0.0603(2) 1.1333(2) 0.24200(7) 0.0431(5) Uani 1 1 d .
F14 F 0.0691(4) 1.2902(3) 0.26928(10) 0.0985(14) Uani 1 1 d .
F15 F -0.0671(3) 1.1138(4) 0.28993(9) 0.0903(13) Uani 1 1 d .
F16 F 0.3136(2) 1.46895(17) 0.39538(7) 0.0395(5) Uani 1 1 d .
F17 F 0.4504(2) 1.4166(2) 0.40287(10) 0.0558(7) Uani 1 1 d .
F18 F 0.2897(2) 1.3365(2) 0.44219(7) 0.0491(6) Uani 1 1 d .
F19 F -0.2016(2) 0.7378(3) 0.40405(9) 0.0604(8) Uani 1 1 d .
F20 F -0.2351(2) 0.7620(2) 0.33986(10) 0.0604(8) Uani 1 1 d .
F21 F -0.30390(18) 0.5818(2) 0.36443(9) 0.0501(6) Uani 1 1 d .
F22 F -0.0335(2) 0.4525(2) 0.27719(8) 0.0491(6) Uani 1 1 d .
F23 F -0.0292(3) 0.4047(2) 0.34094(8) 0.0582(7) Uani 1 1 d .
F24 F 0.1386(2) 0.5160(2) 0.30879(12) 0.0711(10) Uani 1 1 d .
C24 C 0.3387(3) 0.9918(3) 0.29738(10) 0.0195(6) Uani 1 1 d .
C25 C 0.2873(3) 0.9435(3) 0.25815(10) 0.0210(7) Uani 1 1 d .
H25 H 0.2033 0.8817 0.2567 0.025 Uiso 1 1 calc R
C26 C 0.3555(3) 0.9833(3) 0.22069(10) 0.0237(7) Uani 1 1 d .
C27 C 0.4780(3) 1.0706(3) 0.22135(11) 0.0259(7) Uani 1 1 d .
H27 H 0.5244 1.0962 0.1959 0.031 Uiso 1 1 calc R
C28 C 0.5326(3) 1.1211(3) 0.26038(11) 0.0239(7) Uani 1 1 d .
C29 C 0.4628(3) 1.0816(3) 0.29708(10) 0.0225(7) Uani 1 1 d .
H29 H 0.5013 1.1172 0.3232 0.027 Uiso 1 1 calc R
C30 C 0.2891(4) 0.9299(3) 0.18023(11) 0.0338(8) Uani 1 1 d .
C31 C 0.6655(3) 1.2157(3) 0.26198(12) 0.0314(8) Uani 1 1 d .
C32 C 0.3299(3) 0.9466(3) 0.38175(10) 0.0202(6) Uani 1 1 d .
C33 C 0.4210(3) 0.9155(3) 0.37746(10) 0.0215(6) Uani 1 1 d .
H33 H 0.4476 0.9097 0.3499 0.026 Uiso 1 1 calc R
C34 C 0.4747(3) 0.8926(3) 0.41212(11) 0.0242(7) Uani 1 1 d .
C35 C 0.4394(3) 0.9023(3) 0.45295(11) 0.0259(7) Uani 1 1 d .
H35 H 0.4763 0.8875 0.4768 0.031 Uiso 1 1 calc R
C36 C 0.3497(3) 0.9339(3) 0.45819(11) 0.0244(7) Uani 1 1 d .
C37 C 0.2957(3) 0.9548(3) 0.42329(10) 0.0218(7) Uani 1 1 d .
H37 H 0.2335 0.9754 0.4277 0.026 Uiso 1 1 calc R
C38 C 0.5695(3) 0.8565(3) 0.40521(12) 0.0310(8) Uani 1 1 d .
C39 C 0.3078(3) 0.9438(3) 0.50153(12) 0.0329(8) Uani 1 1 d .
C40 C 0.2310(3) 1.0754(3) 0.34476(10) 0.0199(6) Uani 1 1 d .
C41 C 0.1570(3) 1.0851(3) 0.31382(11) 0.0243(7) Uani 1 1 d .
H41 H 0.1193 1.0218 0.2933 0.029 Uiso 1 1 calc R
C42 C 0.1364(3) 1.1828(3) 0.31179(11) 0.0271(7) Uani 1 1 d .
C43 C 0.1896(3) 1.2776(3) 0.34063(11) 0.0245(7) Uani 1 1 d .
H43 H 0.1746 1.3445 0.3396 0.029 Uiso 1 1 calc R
C44 C 0.2654(3) 1.2718(3) 0.37113(10) 0.0229(7) Uani 1 1 d .
C45 C 0.2847(3) 1.1721(3) 0.37314(10) 0.0218(7) Uani 1 1 d .
H45 H 0.3364 1.1704 0.3947 0.026 Uiso 1 1 calc R
C46 C 0.0534(4) 1.1838(4) 0.27808(13) 0.0426(10) Uani 1 1 d .
C47 C 0.3287(3) 1.3730(3) 0.40232(12) 0.0308(8) Uani 1 1 d .
C48 C 0.1295(3) 0.8298(3) 0.33918(10) 0.0201(6) Uani 1 1 d .
C49 C 0.0170(3) 0.8145(3) 0.35219(10) 0.0215(6) Uani 1 1 d .
H49 H 0.0130 0.8844 0.3613 0.026 Uiso 1 1 calc R
C50 C -0.0904(3) 0.6998(3) 0.35237(10) 0.0245(7) Uani 1 1 d .
C51 C -0.0887(3) 0.5964(3) 0.34025(10) 0.0239(7) Uani 1 1 d .
H51 H -0.1613 0.5183 0.3405 0.029 Uiso 1 1 calc R
C52 C 0.0233(3) 0.6094(3) 0.32746(10) 0.0237(7) Uani 1 1 d .
C53 C 0.1285(3) 0.7232(3) 0.32650(10) 0.0222(7) Uani 1 1 d .
H53 H 0.2027 0.7289 0.3169 0.027 Uiso 1 1 calc R
C54 C -0.2070(3) 0.6946(3) 0.36522(13) 0.0375(9) Uani 1 1 d .
C55 C 0.0260(3) 0.4972(3) 0.31371(13) 0.0323(8) Uani 1 1 d .
B2 B 0.2581(3) 0.9610(3) 0.34111(12) 0.0207(7) Uani 1 1 d .

loop_
_atom_site_aniso_label
_atom_site_aniso_U_11
_atom_site_aniso_U_22
_atom_site_aniso_U_33
_atom_site_aniso_U_23
_atom_site_aniso_U_13
_atom_site_aniso_U_12
Ru1 0.02277(13) 0.02468(14) 0.02512(14) 0.00246(11) 0.00117(11) 0.01290(11)
N1 0.0371(17) 0.0355(16) 0.0274(17) 0.0085(13) 0.0085(13) 0.0272(14)
N2 0.0315(15) 0.0245(14) 0.0415(19) 0.0095(13) 0.0153(13) 0.0179(13)
N3 0.0279(15) 0.0282(15) 0.0354(18) 0.0052(13) 0.0080(13) 0.0158(13)
N4 0.0330(15) 0.0245(14) 0.0325(17) 0.0043(12) 0.0106(13) 0.0161(12)
N5 0.0210(13) 0.0137(13) 0.0321(17) 0.0033(11) 0.0032(11) 0.0085(11)
N6 0.0219(14) 0.0240(14) 0.0339(17) 0.0000(12) 0.0045(12) 0.0092(12)
N7 0.0321(16) 0.0316(16) 0.0370(18) -0.0090(13) -0.0013(13) 0.0139(14)
N8 0.0308(16) 0.0301(16) 0.0410(19) -0.0080(13) -0.0022(14) 0.0152(14)
N9 0.0234(14) 0.0268(14) 0.0279(17) 0.0028(12) -0.0014(12) 0.0111(12)
C1 0.0264(18) 0.046(2) 0.050(3) 0.0037(19) -0.0053(17) 0.0220(17)
C2 0.032(2) 0.062(3) 0.043(3) 0.009(2) -0.0072(18) 0.025(2)
C3 0.051(2) 0.0291(19) 0.052(3) 0.0155(18) 0.028(2) 0.0266(18)
C4 0.060(3) 0.052(2) 0.042(3) 0.024(2) 0.029(2) 0.041(2)
C5 0.050(2) 0.048(2) 0.028(2) 0.0070(17) 0.0111(17) 0.036(2)
C6 0.048(2) 0.0311(19) 0.053(3) -0.0012(18) 0.0145(19) 0.0241(18)
C7 0.054(3) 0.047(2) 0.062(3) -0.007(2) 0.018(2) 0.032(2)
C8 0.0332(19) 0.038(2) 0.055(3) 0.0043(18) 0.0144(18) 0.0224(17)
C9 0.0255(17) 0.0333(19) 0.039(2) -0.0074(16) -0.0044(15) 0.0110(15)
C10 0.0329(19) 0.043(2) 0.037(2) 0.0010(17) -0.0054(16) 0.0245(17)
C11 0.0309(18) 0.0279(17) 0.037(2) 0.0057(15) 0.0042(15) 0.0156(15)
C12 0.0312(18) 0.0296(18) 0.030(2) -0.0075(15) -0.0077(15) 0.0188(16)
C13 0.039(2) 0.031(2) 0.057(3) -0.0111(18) -0.0018(19) 0.0144(18)
C14 0.046(2) 0.030(2) 0.060(3) -0.0119(18) 0.001(2) 0.0196(19)
C15 0.035(2) 0.0317(19) 0.038(2) -0.0035(16) 0.0047(16) 0.0202(16)
C16 0.047(2) 0.053(2) 0.043(3) -0.006(2) 0.0050(19) 0.033(2)
C17 0.035(2) 0.053(3) 0.063(3) -0.009(2) -0.003(2) 0.031(2)
C18 0.0231(17) 0.0315(19) 0.043(2) -0.0088(16) -0.0046(15) 0.0055(15)
C19 0.0196(16) 0.0297(18) 0.037(2) -0.0017(15) -0.0022(14) 0.0114(14)
C20 0.0235(17) 0.0272(18) 0.053(3) 0.0119(17) 0.0016(16) 0.0083(15)
C21 0.0307(18) 0.0337(19) 0.033(2) 0.0121(16) 0.0028(15) 0.0121(16)
C22 0.0225(17) 0.0366(19) 0.031(2) 0.0057(15) 0.0023(14) 0.0110(15)
C23 0.0256(17) 0.0302(17) 0.031(2) 0.0050(15) 0.0003(14) 0.0121(14)
B1 0.029(2) 0.0192(18) 0.049(3) 0.0078(17) 0.0136(18) 0.0116(16)
F1 0.0639(15) 0.0277(11) 0.0356(14) -0.0065(9) -0.0190(11) 0.0107(10)
F2 0.0822(18) 0.0634(17) 0.0420(16) -0.0143(12) -0.0308(14) 0.0489(15)
F3 0.0553(15) 0.0764(18) 0.0204(13) -0.0103(12) 0.0045(10) 0.0109(13)
F4 0.0337(13) 0.0657(18) 0.0716(19) -0.0310(15) 0.0046(13) -0.0012(12)
F5 0.0379(13) 0.0657(17) 0.0722(19) 0.0379(15) 0.0014(13) -0.0016(12)
F6 0.0286(12) 0.0434(14) 0.160(3) -0.0013(17) -0.0043(15) 0.0227(11)
F7 0.0287(11) 0.0685(15) 0.0354(12) 0.0129(11) -0.0002(9) 0.0285(11)
F8 0.0449(12) 0.0698(15) 0.0325(12) 0.0066(11) 0.0054(10) 0.0445(12)
F9 0.0460(13) 0.0346(12) 0.102(2) 0.0092(13) 0.0017(13) 0.0291(11)
F10 0.092(2) 0.162(4) 0.0246(16) -0.0078(17) -0.0065(14) 0.086(2)
F11 0.074(2) 0.101(2) 0.0529(19) -0.0257(17) 0.0356(16) -0.0068(18)
F12 0.191(4) 0.086(2) 0.0431(18) 0.0107(15) 0.038(2) 0.103(3)
F13 0.0670(15) 0.0570(14) 0.0274(12) -0.0098(10) -0.0118(10) 0.0476(13)
F14 0.220(4) 0.089(2) 0.0518(19) -0.0353(16) -0.071(2) 0.127(3)
F15 0.0598(18) 0.198(4) 0.0407(16) 0.003(2) -0.0107(14) 0.085(2)
F16 0.0415(12) 0.0221(10) 0.0573(15) -0.0077(9) 0.0002(10) 0.0176(9)
F17 0.0272(11) 0.0410(13) 0.095(2) -0.0340(13) -0.0138(12) 0.0137(10)
F18 0.0735(16) 0.0415(13) 0.0333(14) -0.0126(10) -0.0062(12) 0.0295(12)
F19 0.0385(13) 0.0719(18) 0.0627(17) -0.0270(14) 0.0122(12) 0.0214(13)
F20 0.0351(12) 0.0634(17) 0.097(2) 0.0212(14) 0.0126(13) 0.0353(13)
F21 0.0219(11) 0.0403(13) 0.0777(19) -0.0053(12) 0.0090(10) 0.0077(10)
F22 0.0680(16) 0.0472(13) 0.0458(14) -0.0184(11) -0.0086(12) 0.0389(13)
F23 0.096(2) 0.0291(12) 0.0541(16) 0.0103(11) 0.0136(14) 0.0351(13)
F24 0.0312(12) 0.0288(12) 0.159(3) -0.0219(15) -0.0027(15) 0.0190(10)
C24 0.0260(16) 0.0174(14) 0.0214(17) 0.0005(12) -0.0018(13) 0.0156(13)
C25 0.0275(16) 0.0170(14) 0.0214(17) 0.0009(12) 0.0016(13) 0.0134(13)
C26 0.0317(17) 0.0231(15) 0.0189(17) -0.0010(13) -0.0020(13) 0.0157(14)
C27 0.0311(17) 0.0253(16) 0.0222(18) 0.0031(13) 0.0058(14) 0.0147(14)
C28 0.0265(16) 0.0199(15) 0.0301(19) 0.0014(13) 0.0003(13) 0.0152(13)
C29 0.0272(16) 0.0239(16) 0.0202(17) -0.0016(13) -0.0045(13) 0.0157(14)
C30 0.047(2) 0.035(2) 0.0200(19) 0.0013(15) 0.0027(16) 0.0207(17)
C31 0.0317(18) 0.0292(18) 0.033(2) 0.0029(15) 0.0042(15) 0.0148(15)
C32 0.0218(15) 0.0163(14) 0.0218(17) -0.0003(12) 0.0013(13) 0.0088(12)
C33 0.0236(16) 0.0204(15) 0.0191(17) 0.0029(12) 0.0013(13) 0.0100(13)
C34 0.0236(16) 0.0208(15) 0.0282(19) 0.0043(13) -0.0021(13) 0.0110(13)
C35 0.0274(17) 0.0234(16) 0.0230(18) 0.0013(13) -0.0076(14) 0.0097(14)
C36 0.0297(17) 0.0211(16) 0.0187(18) -0.0009(12) -0.0017(13) 0.0101(14)
C37 0.0201(15) 0.0176(15) 0.0266(18) 0.0009(13) 0.0009(13) 0.0085(12)
C38 0.0273(17) 0.0352(19) 0.033(2) 0.0076(15) -0.0016(15) 0.0177(15)
C39 0.038(2) 0.0348(19) 0.026(2) 0.0002(15) -0.0015(16) 0.0184(16)
C40 0.0210(15) 0.0177(14) 0.0203(17) 0.0053(12) 0.0069(12) 0.0092(12)
C41 0.0297(17) 0.0244(16) 0.0220(17) -0.0012(13) 0.0003(13) 0.0161(14)
C42 0.0333(18) 0.0299(18) 0.0244(19) 0.0031(14) 0.0038(14) 0.0205(15)
C43 0.0291(17) 0.0227(16) 0.0295(19) 0.0050(13) 0.0097(14) 0.0189(14)
C44 0.0212(15) 0.0187(15) 0.0292(19) -0.0002(13) 0.0056(13) 0.0104(12)
C45 0.0179(15) 0.0217(15) 0.0256(18) 0.0045(13) 0.0063(12) 0.0098(13)
C46 0.069(3) 0.057(3) 0.028(2) -0.0082(18) -0.0075(19) 0.051(2)
C47 0.0267(17) 0.0270(17) 0.042(2) -0.0052(15) 0.0025(15) 0.0162(15)
C48 0.0253(16) 0.0239(15) 0.0145(16) 0.0013(12) -0.0016(12) 0.0147(13)
C49 0.0240(16) 0.0230(16) 0.0181(17) -0.0022(12) -0.0025(13) 0.0122(13)
C50 0.0242(16) 0.0284(17) 0.0205(17) -0.0004(13) -0.0026(13) 0.0127(14)
C51 0.0229(16) 0.0211(15) 0.0254(18) 0.0016(13) -0.0019(13) 0.0092(13)
C52 0.0281(17) 0.0200(15) 0.0247(18) -0.0002(13) -0.0023(13) 0.0132(14)
C53 0.0205(15) 0.0240(16) 0.0233(17) 0.0011(13) -0.0016(13) 0.0122(13)
C54 0.0273(19) 0.035(2) 0.048(3) -0.0025(17) 0.0038(16) 0.0146(16)
C55 0.0284(18) 0.0213(17) 0.047(2) -0.0030(15) -0.0034(16) 0.0121(15)
B2 0.0237(18) 0.0226(18) 0.019(2) -0.0004(14) -0.0007(14) 0.0142(15)

loop_
_atom_type_symbol
_atom_type_description
_atom_type_scat_dispersion_real
_atom_type_scat_dispersion_imag
_atom_type_scat_source
C C 0.0033 0.0016 'International Tables Vol C Tables 4.2.6.8 and 6.1.1.4'
H H 0.0000 0.0000 'International Tables Vol C Tables 4.2.6.8 and 6.1.1.4'
B B 0.0013 0.0007 'International Tables Vol C Tables 4.2.6.8 and 6.1.1.4'
N N 0.0061 0.0033 'International Tables Vol C Tables 4.2.6.8 and 6.1.1.4'
F F 0.0171 0.0103 'International Tables Vol C Tables 4.2.6.8 and 6.1.1.4'
Ru Ru -1.2594 0.8363 'International Tables Vol C Tables 4.2.6.8 and 6.1.1.4'

loop_
_geom_angle_atom_site_label_1
_geom_angle_atom_site_label_2
_geom_angle_atom_site_label_3
_geom_angle
C12 Ru1 N5 86.94(12)
C12 Ru1 N1 98.29(13)
N5 Ru1 N1 86.10(11)
C12 Ru1 N9 85.48(14)
N5 Ru1 N9 85.82(11)
N1 Ru1 N9 170.89(12)
C12 Ru1 N3 171.42(13)
N5 Ru1 N3 84.98(11)
N1 Ru1 N3 84.07(12)
N9 Ru1 N3 91.02(11)
C12 Ru1 C2 81.24(16)
N5 Ru1 C2 162.91(13)
N1 Ru1 C2 83.46(15)
N9 Ru1 C2 105.37(14)
N3 Ru1 C2 107.27(15)
C12 Ru1 C1 106.81(15)
N5 Ru1 C1 161.89(13)
N1 Ru1 C1 103.04(13)
N9 Ru1 C1 83.64(13)
N3 Ru1 C1 80.53(14)
C2 Ru1 C1 35.14(15)
C5 N1 N2 105.6(3)
C5 N1 Ru1 136.0(3)
N2 N1 Ru1 118.2(2)
C3 N2 N1 109.6(3)
C3 N2 B1 128.4(3)
N1 N2 B1 121.9(3)
C8 N3 N4 105.9(3)
C8 N3 Ru1 134.6(3)
N4 N3 Ru1 119.2(2)
C6 N4 N3 110.9(3)
C6 N4 B1 129.5(3)
N3 N4 B1 119.5(3)
C11 N5 N6 104.8(3)
C11 N5 Ru1 132.5(2)
N6 N5 Ru1 122.4(2)
C9 N6 N5 110.9(3)
C9 N6 B1 131.6(3)
N5 N6 B1 117.4(3)
C12 N7 C13 111.7(3)
C12 N7 C18 124.5(3)
C13 N7 C18 123.8(3)
C12 N8 C14 110.2(3)
C12 N8 C15 127.8(3)
C14 N8 C15 122.0(3)
C23 N9 C19 116.5(3)
C23 N9 Ru1 117.8(2)
C19 N9 Ru1 125.6(2)
C2 C1 Ru1 72.4(2)
C2 C1 H1A 116.3
Ru1 C1 H1A 116.3
C2 C1 H1B 116.3
Ru1 C1 H1B 116.3
H1A C1 H1B 113.3
C1 C2 Ru1 72.4(2)
C1 C2 H2A 116.3
Ru1 C2 H2A 116.3
C1 C2 H2B 116.3
Ru1 C2 H2B 116.3
H2A C2 H2B 113.3
N2 C3 C4 108.6(4)
N2 C3 H3 125.7
C4 C3 H3 125.7
C5 C4 C3 105.0(4)
C5 C4 H4 127.5
C3 C4 H4 127.5
N1 C5 C4 111.3(4)
N1 C5 H5 124.4
C4 C5 H5 124.4
N4 C6 C7 106.7(4)
N4 C6 H6 126.6
C7 C6 H6 126.6
C6 C7 C8 106.3(4)
C6 C7 H7 126.8
C8 C7 H7 126.8
N3 C8 C7 110.1(4)
N3 C8 H8 124.9
C7 C8 H8 124.9
N6 C9 C10 108.9(3)
N6 C9 H9 125.5
C10 C9 H9 125.5
C9 C10 C11 104.2(3)
C9 C10 H10 127.9
C11 C10 H10 127.9
N5 C11 C10 111.2(3)
N5 C11 H11 124.4
C10 C11 H11 124.4
N7 C12 N8 104.3(3)
N7 C12 Ru1 121.5(3)
N8 C12 Ru1 133.8(3)
C14 C13 N7 106.1(3)
C14 C13 H13 126.9
N7 C13 H13 126.9
C13 C14 N8 107.7(3)
C13 C14 H14 126.2
N8 C14 H14 126.2
N8 C15 C17 110.8(3)
N8 C15 C16 110.7(3)
C17 C15 C16 111.4(3)
N8 C15 H15 107.9
C17 C15 H15 107.9
C16 C15 H15 107.9
C15 C16 H16A 109.5
C15 C16 H16B 109.5
H16A C16 H16B 109.5
C15 C16 H16C 109.5
H16A C16 H16C 109.5
H16B C16 H16C 109.5
C15 C17 H17A 109.5
C15 C17 H17B 109.5
H17A C17 H17B 109.5
C15 C17 H17C 109.5
H17A C17 H17C 109.5
H17B C17 H17C 109.5
N7 C18 C19 112.0(3)
N7 C18 H18A 109.2
C19 C18 H18A 109.2
N7 C18 H18B 109.2
C19 C18 H18B 109.2
H18A C18 H18B 107.9
N9 C19 C20 122.7(3)
N9 C19 C18 117.2(3)
C20 C19 C18 120.0(3)
C19 C20 C21 119.5(3)
C19 C20 H20 120.3
C21 C20 H20 120.3
C22 C21 C20 118.7(3)
C22 C21 H21 120.7
C20 C21 H21 120.7
C21 C22 C23 118.9(4)
C21 C22 H22 120.5
C23 C22 H22 120.5
N9 C23 C22 123.5(3)
N9 C23 H23 118.2
C22 C23 H23 118.2
N2 B1 N4 109.0(3)
N2 B1 N6 107.7(3)
N4 B1 N6 107.1(3)
N2 B1 H1 111.0
N4 B1 H1 111.0
N6 B1 H1 111.0
C25 C24 C29 115.8(3)
C25 C24 B2 123.4(3)
C29 C24 B2 120.3(3)
C24 C25 C26 122.0(3)
C24 C25 H25 119.0
C26 C25 H25 119.0
C27 C26 C25 121.0(3)
C27 C26 C30 121.6(3)
C25 C26 C30 117.3(3)
C26 C27 C28 118.4(3)
C26 C27 H27 120.8
C28 C27 H27 120.8
C29 C28 C27 119.7(3)
C29 C28 C31 120.9(3)
C27 C28 C31 119.4(3)
C28 C29 C24 123.1(3)
C28 C29 H29 118.4
C24 C29 H29 118.4
F1 C30 F3 106.6(3)
F1 C30 F2 105.6(3)
F3 C30 F2 106.0(3)
F1 C30 C26 112.9(3)
F3 C30 C26 112.8(3)
F2 C30 C26 112.4(3)
F6 C31 F5 108.0(3)
F6 C31 F4 106.7(3)
F5 C31 F4 102.8(3)
F6 C31 C28 113.3(3)
F5 C31 C28 112.8(3)
F4 C31 C28 112.4(3)
C33 C32 C37 116.0(3)
C33 C32 B2 122.3(3)
C37 C32 B2 121.5(3)
C34 C33 C32 122.3(3)
C34 C33 H33 118.8
C32 C33 H33 118.8
C33 C34 C35 120.3(3)
C33 C34 C38 119.5(3)
C35 C34 C38 120.1(3)
C36 C35 C34 118.6(3)
C36 C35 H35 120.7
C34 C35 H35 120.7
C35 C36 C37 120.5(3)
C35 C36 C39 120.5(3)
C37 C36 C39 119.0(3)
C36 C37 C32 122.2(3)
C36 C37 H37 118.9
C32 C37 H37 118.9
F9 C38 F8 106.8(3)
F9 C38 F7 106.4(3)
F8 C38 F7 106.2(3)
F9 C38 C34 112.3(3)
F8 C38 C34 112.7(3)
F7 C38 C34 112.0(3)
F10 C39 F12 107.6(4)
F10 C39 F11 104.6(4)
F12 C39 F11 105.7(4)
F10 C39 C36 113.2(3)
F12 C39 C36 112.8(3)
F11 C39 C36 112.3(3)
C45 C40 C41 115.5(3)
C45 C40 B2 126.3(3)
C41 C40 B2 117.9(3)
C42 C41 C40 122.8(3)
C42 C41 H41 118.6
C40 C41 H41 118.6
C41 C42 C43 120.9(3)
C41 C42 C46 118.9(3)
C43 C42 C46 120.1(3)
C42 C43 C44 117.6(3)
C42 C43 H43 121.2
C44 C43 H43 121.2
C43 C44 C45 121.0(3)
C43 C44 C47 120.3(3)
C45 C44 C47 118.7(3)
C40 C45 C44 122.2(3)
C40 C45 H45 118.9
C44 C45 H45 118.9
F14 C46 F13 107.5(4)
F14 C46 F15 105.9(4)
F13 C46 F15 104.1(4)
F14 C46 C42 114.8(4)
F13 C46 C42 113.2(3)
F15 C46 C42 110.6(3)
F16 C47 F17 106.4(3)
F16 C47 F18 105.7(3)
F17 C47 F18 105.9(3)
F16 C47 C44 114.2(3)
F17 C47 C44 111.8(3)
F18 C47 C44 112.4(3)
C49 C48 C53 115.7(3)
C49 C48 B2 123.5(3)
C53 C48 B2 120.7(3)
C48 C49 C50 122.3(3)
C48 C49 H49 118.9
C50 C49 H49 118.9
C51 C50 C49 120.9(3)
C51 C50 C54 121.1(3)
C49 C50 C54 117.9(3)
C50 C51 C52 117.7(3)
C50 C51 H51 121.1
C52 C51 H51 121.1
C53 C52 C51 121.1(3)
C53 C52 C55 120.6(3)
C51 C52 C55 118.2(3)
C52 C53 C48 122.2(3)
C52 C53 H53 118.9
C48 C53 H53 118.9
F21 C54 F19 106.6(3)
F21 C54 F20 105.9(3)
F19 C54 F20 105.6(3)
F21 C54 C50 113.5(3)
F19 C54 C50 112.6(3)
F20 C54 C50 112.0(3)
F24 C55 F23 106.0(3)
F24 C55 F22 107.3(3)
F23 C55 F22 104.7(3)
F24 C55 C52 113.2(3)
F23 C55 C52 113.0(3)
F22 C55 C52 112.1(3)
C32 B2 C48 103.9(2)
C32 B2 C40 114.3(3)
C48 B2 C40 110.7(3)
C32 B2 C24 112.2(3)
C48 B2 C24 112.9(3)
C40 B2 C24 103.1(2)

loop_
_geom_bond_atom_site_label_1
_geom_bond_atom_site_label_2
_geom_bond_distance
Ru1 C12 2.037(3)
Ru1 N5 2.068(3)
Ru1 N1 2.100(3)
Ru1 N9 2.106(3)
Ru1 N3 2.154(3)
Ru1 C2 2.230(4)
Ru1 C1 2.230(4)
N1 C5 1.340(5)
N1 N2 1.356(4)
N2 C3 1.340(5)
N2 B1 1.532(6)
N3 C8 1.340(5)
N3 N4 1.358(4)
N4 C6 1.348(5)
N4 B1 1.537(5)
N5 C11 1.353(4)
N5 N6 1.364(4)
N6 C9 1.331(5)
N6 B1 1.556(5)
N7 C12 1.353(5)
N7 C13 1.386(5)
N7 C18 1.465(5)
N8 C12 1.352(5)
N8 C14 1.396(5)
N8 C15 1.466(5)
N9 C23 1.348(5)
N9 C19 1.353(5)
C1 C2 1.346(6)
C1 H1A 0.9900
C1 H1B 0.9900
C2 H2A 0.9900
C2 H2B 0.9900
C3 C4 1.367(7)
C3 H3 0.9500
C4 C5 1.363(6)
C4 H4 0.9500
C5 H5 0.9500
C6 C7 1.378(6)
C6 H6 0.9500
C7 C8 1.380(6)
C7 H7 0.9500
C8 H8 0.9500
C9 C10 1.378(5)
C9 H9 0.9500
C10 C11 1.392(5)
C10 H10 0.9500
C11 H11 0.9500
C13 C14 1.326(6)
C13 H13 0.9500
C14 H14 0.9500
C15 C17 1.523(5)
C15 C16 1.532(6)
C15 H15 1.0000
C16 H16A 0.9800
C16 H16B 0.9800
C16 H16C 0.9800
C17 H17A 0.9800
C17 H17B 0.9800
C17 H17C 0.9800
C18 C19 1.505(5)
C18 H18A 0.9900
C18 H18B 0.9900
C19 C20 1.375(5)
C20 C21 1.384(6)
C20 H20 0.9500
C21 C22 1.370(5)
C21 H21 0.9500
C22 C23 1.380(5)
C22 H22 0.9500
C23 H23 0.9500
B1 H1 1.0000
F1 C30 1.322(4)
F2 C30 1.344(5)
F3 C30 1.338(4)
F4 C31 1.335(5)
F5 C31 1.314(4)
F6 C31 1.291(4)
F7 C38 1.347(4)
F8 C38 1.336(4)
F9 C38 1.334(4)
F10 C39 1.300(5)
F11 C39 1.316(5)
F12 C39 1.303(5)
F13 C46 1.330(4)
F14 C46 1.282(5)
F15 C46 1.371(6)
F16 C47 1.331(4)
F17 C47 1.344(4)
F18 C47 1.348(4)
F19 C54 1.331(5)
F20 C54 1.337(5)
F21 C54 1.330(4)
F22 C55 1.338(5)
F23 C55 1.331(4)
F24 C55 1.324(4)
C24 C25 1.390(5)
C24 C29 1.398(4)
C24 B2 1.642(5)
C25 C26 1.400(5)
C25 H25 0.9500
C26 C27 1.375(5)
C26 C30 1.492(5)
C27 C28 1.401(5)
C27 H27 0.9500
C28 C29 1.389(5)
C28 C31 1.492(5)
C29 H29 0.9500
C32 C33 1.392(5)
C32 C37 1.402(5)
C32 B2 1.632(5)
C33 C34 1.391(5)
C33 H33 0.9500
C34 C35 1.390(5)
C34 C38 1.490(5)
C35 C36 1.381(5)
C35 H35 0.9500
C36 C37 1.388(5)
C36 C39 1.496(5)
C37 H37 0.9500
C40 C45 1.386(5)
C40 C41 1.397(5)
C40 B2 1.641(4)
C41 C42 1.378(5)
C41 H41 0.9500
C42 C43 1.380(5)
C42 C46 1.497(5)
C43 C44 1.384(5)
C43 H43 0.9500
C44 C45 1.393(4)
C44 C47 1.488(5)
C45 H45 0.9500
C48 C49 1.392(4)
C48 C53 1.395(4)
C48 B2 1.637(5)
C49 C50 1.399(5)
C49 H49 0.9500
C50 C51 1.367(5)
C50 C54 1.492(5)
C51 C52 1.394(5)
C51 H51 0.9500
C52 C53 1.381(4)
C52 C55 1.494(5)
C53 H53 0.9500

loop_
_geom_torsion_atom_site_label_1
_geom_torsion_atom_site_label_2
_geom_torsion_atom_site_label_3
_geom_torsion_atom_site_label_4
_geom_torsion
C12 Ru1 N1 C5 -48.5(3)
N5 Ru1 N1 C5 -134.8(3)
N3 Ru1 N1 C5 139.8(3)
C2 Ru1 N1 C5 31.6(4)
C1 Ru1 N1 C5 61.0(4)
C12 Ru1 N1 N2 124.4(2)
N5 Ru1 N1 N2 38.1(2)
N3 Ru1 N1 N2 -47.3(2)
C2 Ru1 N1 N2 -155.4(2)
C1 Ru1 N1 N2 -126.1(2)
C5 N1 N2 C3 0.0(4)
Ru1 N1 N2 C3 -174.9(2)
C5 N1 N2 B1 -178.4(3)
Ru1 N1 N2 B1 6.7(4)
N5 Ru1 N3 C8 131.5(4)
N1 Ru1 N3 C8 -141.9(4)
N9 Ru1 N3 C8 45.8(4)
C2 Ru1 N3 C8 -60.7(4)
C1 Ru1 N3 C8 -37.6(4)
N5 Ru1 N3 N4 -41.5(2)
N1 Ru1 N3 N4 45.1(2)
N9 Ru1 N3 N4 -127.2(3)
C2 Ru1 N3 N4 126.4(3)
C1 Ru1 N3 N4 149.4(3)
C8 N3 N4 C6 0.2(4)
Ru1 N3 N4 C6 175.0(3)
C8 N3 N4 B1 -176.2(3)
Ru1 N3 N4 B1 -1.4(4)
C12 Ru1 N5 C11 44.8(3)
N1 Ru1 N5 C11 143.3(3)
N9 Ru1 N5 C11 -40.9(3)
N3 Ru1 N5 C11 -132.3(3)
C2 Ru1 N5 C11 90.9(6)
C1 Ru1 N5 C11 -95.5(5)
C12 Ru1 N5 N6 -142.9(3)
N1 Ru1 N5 N6 -44.4(2)
N9 Ru1 N5 N6 131.4(3)
N3 Ru1 N5 N6 40.0(2)
C2 Ru1 N5 N6 -96.8(5)
C1 Ru1 N5 N6 76.9(5)
C11 N5 N6 C9 0.6(4)
Ru1 N5 N6 C9 -173.6(2)
C11 N5 N6 B1 178.2(3)
Ru1 N5 N6 B1 4.1(4)
C12 Ru1 N9 C23 -142.3(3)
N5 Ru1 N9 C23 -55.0(2)
N3 Ru1 N9 C23 29.9(3)
C2 Ru1 N9 C23 138.1(3)
C1 Ru1 N9 C23 110.2(3)
C12 Ru1 N9 C19 36.5(3)
N5 Ru1 N9 C19 123.8(3)
N3 Ru1 N9 C19 -151.3(3)
C2 Ru1 N9 C19 -43.1(3)
C1 Ru1 N9 C19 -70.9(3)
C12 Ru1 C1 C2 45.1(3)
N5 Ru1 C1 C2 -176.8(4)
N1 Ru1 C1 C2 -57.8(3)
N9 Ru1 C1 C2 128.4(3)
N3 Ru1 C1 C2 -139.5(3)
C12 Ru1 C2 C1 -136.7(3)
N5 Ru1 C2 C1 176.6(4)
N1 Ru1 C2 C1 123.9(3)
N9 Ru1 C2 C1 -53.8(3)
N3 Ru1 C2 C1 42.2(3)
N1 N2 C3 C4 -0.3(4)
B1 N2 C3 C4 177.9(3)
N2 C3 C4 C5 0.5(4)
N2 N1 C5 C4 0.3(4)
Ru1 N1 C5 C4 173.8(3)
C3 C4 C5 N1 -0.5(4)
N3 N4 C6 C7 -0.2(5)
B1 N4 C6 C7 175.7(4)
N4 C6 C7 C8 0.2(5)
N4 N3 C8 C7 0.0(5)
Ru1 N3 C8 C7 -173.7(3)
C6 C7 C8 N3 -0.1(5)
N5 N6 C9 C10 0.0(4)
B1 N6 C9 C10 -177.3(3)
N6 C9 C10 C11 -0.5(4)
N6 N5 C11 C10 -0.9(4)
Ru1 N5 C11 C10 172.4(3)
C9 C10 C11 N5 0.8(4)
C13 N7 C12 N8 0.0(4)
C18 N7 C12 N8 -178.6(3)
C13 N7 C12 Ru1 173.4(3)
C18 N7 C12 Ru1 -5.1(5)
C14 N8 C12 N7 0.0(4)
C15 N8 C12 N7 -179.5(4)
C14 N8 C12 Ru1 -172.2(3)
C15 N8 C12 Ru1 8.3(6)
N5 Ru1 C12 N7 -118.4(3)
N1 Ru1 C12 N7 156.0(3)
N9 Ru1 C12 N7 -32.3(3)
C2 Ru1 C12 N7 74.0(3)
C1 Ru1 C12 N7 49.6(3)
N5 Ru1 C12 N8 52.8(4)
N1 Ru1 C12 N8 -32.8(4)
N9 Ru1 C12 N8 138.9(4)
C2 Ru1 C12 N8 -114.8(4)
C1 Ru1 C12 N8 -139.2(4)
C12 N7 C13 C14 0.0(5)
C18 N7 C13 C14 178.6(4)
N7 C13 C14 N8 0.0(5)
C12 N8 C14 C13 0.0(5)
C15 N8 C14 C13 179.5(4)
C12 N8 C15 C17 -122.4(4)
C14 N8 C15 C17 58.1(5)
C12 N8 C15 C16 113.5(4)
C14 N8 C15 C16 -66.0(5)
C12 N7 C18 C19 55.2(5)
C13 N7 C18 C19 -123.1(4)
C23 N9 C19 C20 -4.8(5)
Ru1 N9 C19 C20 176.3(3)
C23 N9 C19 C18 177.2(3)
Ru1 N9 C19 C18 -1.6(4)
N7 C18 C19 N9 -48.9(4)
N7 C18 C19 C20 133.1(3)
N9 C19 C20 C21 2.1(5)
C18 C19 C20 C21 180.0(3)
C19 C20 C21 C22 1.5(5)
C20 C21 C22 C23 -2.2(5)
C19 N9 C23 C22 4.1(5)
Ru1 N9 C23 C22 -176.9(3)
C21 C22 C23 N9 -0.7(5)
C3 N2 B1 N4 -124.0(3)
N1 N2 B1 N4 54.1(4)
C3 N2 B1 N6 120.1(4)
N1 N2 B1 N6 -61.8(4)
C6 N4 B1 N2 128.5(4)
N3 N4 B1 N2 -55.9(4)
C6 N4 B1 N6 -115.2(4)
N3 N4 B1 N6 60.3(4)
C9 N6 B1 N2 -128.4(4)
N5 N6 B1 N2 54.5(4)
C9 N6 B1 N4 114.5(4)
N5 N6 B1 N4 -62.6(4)
C29 C24 C25 C26 -0.5(4)
B2 C24 C25 C26 171.7(3)
C24 C25 C26 C27 1.4(5)
C24 C25 C26 C30 -176.7(3)
C25 C26 C27 C28 -1.3(5)
C30 C26 C27 C28 176.7(3)
C26 C27 C28 C29 0.5(5)
C26 C27 C28 C31 179.7(3)
C27 C28 C29 C24 0.4(5)
C31 C28 C29 C24 -178.8(3)
C25 C24 C29 C28 -0.3(4)
B2 C24 C29 C28 -172.9(3)
C27 C26 C30 F1 132.2(3)
C25 C26 C30 F1 -49.7(4)
C27 C26 C30 F3 11.2(5)
C25 C26 C30 F3 -170.7(3)
C27 C26 C30 F2 -108.5(4)
C25 C26 C30 F2 69.6(4)
C29 C28 C31 F6 94.4(4)
C27 C28 C31 F6 -84.8(4)
C29 C28 C31 F5 -142.4(3)
C27 C28 C31 F5 38.4(4)
C29 C28 C31 F4 -26.7(4)
C27 C28 C31 F4 154.1(3)
C37 C32 C33 C34 0.6(4)
B2 C32 C33 C34 -174.2(3)
C32 C33 C34 C35 -1.1(5)
C32 C33 C34 C38 178.3(3)
C33 C34 C35 C36 0.6(5)
C38 C34 C35 C36 -178.8(3)
C34 C35 C36 C37 0.3(5)
C34 C35 C36 C39 179.2(3)
C35 C36 C37 C32 -0.8(5)
C39 C36 C37 C32 -179.7(3)
C33 C32 C37 C36 0.3(4)
B2 C32 C37 C36 175.2(3)
C33 C34 C38 F9 -95.1(4)
C35 C34 C38 F9 84.4(4)
C33 C34 C38 F8 25.6(5)
C35 C34 C38 F8 -154.9(3)
C33 C34 C38 F7 145.3(3)
C35 C34 C38 F7 -35.2(4)
C35 C36 C39 F10 14.9(5)
C37 C36 C39 F10 -166.2(3)
C35 C36 C39 F12 137.4(4)
C37 C36 C39 F12 -43.7(5)
C35 C36 C39 F11 -103.4(4)
C37 C36 C39 F11 75.5(4)
C45 C40 C41 C42 -1.1(5)
B2 C40 C41 C42 -174.5(3)
C40 C41 C42 C43 0.4(5)
C40 C41 C42 C46 -178.6(3)
C41 C42 C43 C44 1.0(5)
C46 C42 C43 C44 179.9(3)
C42 C43 C44 C45 -1.6(5)
C42 C43 C44 C47 178.0(3)
C41 C40 C45 C44 0.5(4)
B2 C40 C45 C44 173.3(3)
C43 C44 C45 C40 0.8(5)
C47 C44 C45 C40 -178.8(3)
C41 C42 C46 F14 -158.4(4)
C43 C42 C46 F14 22.6(6)
C41 C42 C46 F13 -34.5(5)
C43 C42 C46 F13 146.5(4)
C41 C42 C46 F15 81.9(4)
C43 C42 C46 F15 -97.1(4)
C43 C44 C47 F16 -5.6(4)
C45 C44 C47 F16 174.1(3)
C43 C44 C47 F17 -126.4(3)
C45 C44 C47 F17 53.2(4)
C43 C44 C47 F18 114.8(3)
C45 C44 C47 F18 -65.6(4)
C53 C48 C49 C50 -0.3(5)
B2 C48 C49 C50 -176.4(3)
C48 C49 C50 C51 1.1(5)
C48 C49 C50 C54 -177.5(3)
C49 C50 C51 C52 -0.5(5)
C54 C50 C51 C52 178.1(3)
C50 C51 C52 C53 -0.9(5)
C50 C51 C52 C55 -179.4(3)
C51 C52 C53 C48 1.7(5)
C55 C52 C53 C48 -179.9(3)
C49 C48 C53 C52 -1.1(5)
B2 C48 C53 C52 175.1(3)
C51 C50 C54 F21 1.5(5)
C49 C50 C54 F21 -180.0(3)
C51 C50 C54 F19 122.7(4)
C49 C50 C54 F19 -58.7(4)
C51 C50 C54 F20 -118.4(4)
C49 C50 C54 F20 60.2(4)
C53 C52 C55 F24 11.7(5)
C51 C52 C55 F24 -169.8(3)
C53 C52 C55 F23 132.2(3)
C51 C52 C55 F23 -49.3(4)
C53 C52 C55 F22 -109.8(4)
C51 C52 C55 F22 68.7(4)
C33 C32 B2 C48 98.6(3)
C37 C32 B2 C48 -75.9(3)
C33 C32 B2 C40 -140.6(3)
C37 C32 B2 C40 44.8(4)
C33 C32 B2 C24 -23.6(4)
C37 C32 B2 C24 161.8(3)
C49 C48 B2 C32 104.3(3)
C53 C48 B2 C32 -71.6(4)
C49 C48 B2 C40 -18.8(4)
C53 C48 B2 C40 165.3(3)
C49 C48 B2 C24 -133.8(3)
C53 C48 B2 C24 50.3(4)
C45 C40 B2 C32 15.0(4)
C41 C40 B2 C32 -172.4(3)
C45 C40 B2 C48 131.9(3)
C41 C40 B2 C48 -55.5(4)
C45 C40 B2 C24 -107.1(3)
C41 C40 B2 C24 65.5(3)
C25 C24 B2 C32 141.9(3)
C29 C24 B2 C32 -46.2(4)
C25 C24 B2 C48 24.9(4)
C29 C24 B2 C48 -163.2(3)
C25 C24 B2 C40 -94.6(3)
C29 C24 B2 C40 77.3(3)
